data_4332800
loop_
_publ_author_name
'Akutagawa, Tomoyuki'
'Endo, Daigoro'
'Imai, Hiroyuki'
'Noro, Shin-ichiro'
'Cronin, Leroy'
'Nakamura, Takayoshi'

_publ_section_title
;
 Formation ofp-Phenylenediamine&#x2212;Crown
 Ether&#x2212;[PMo12O40]4-Salts
;
_journal_issue 21
_journal_name_full 'Inorganic Chemistry'
_journal_page_first 8628
_journal_page_last 8637
_journal_paper_doi 10.1021/ic060857i
_journal_volume 45
_journal_year 2006
_chemical_formula_moiety 'C22 H42 N2 Mo6 O28 P0.50 '
_chemical_formula_sum 'C22 H42 Mo6 N2 O28 P0.5'
_chemical_formula_weight 1373.70
_space_group_IT_number 2
_symmetry_cell_setting triclinic
_symmetry_Int_Tables_number 2
_symmetry_space_group_name_Hall '-P 1'
_symmetry_space_group_name_H-M 'P -1'
_cell_angle_alpha 82.65(8)
_cell_angle_beta 68.75(9)
_cell_angle_gamma 65.81(9)
_cell_formula_units_Z 2
_cell_length_a 12.07(4)
_cell_length_b 13.15(3)
_cell_length_c 14.45(4)
_cell_measurement_reflns_used 8824
_cell_measurement_temperature 296.1
_cell_measurement_theta_max 27.4
_cell_measurement_theta_min 3.0
_cell_volume 1949(10)
_computing_cell_refinement PROCESS-AUTO
_computing_data_collection PROCESS-AUTO
_computing_data_reduction CrystalStructure
_computing_publication_material 'CrystalStructure 3.7.0'
_computing_structure_refinement CRYSTALS
_computing_structure_solution 'DIRDIF99 (PATTY)'
_diffrn_detector_area_resol_mean 10.00
_diffrn_measured_fraction_theta_full 0.946
_diffrn_measured_fraction_theta_max 0.946
_diffrn_measurement_device_type 'Rigaku RAXIS-RAPID'
_diffrn_measurement_method \w
_diffrn_radiation_type 'Mo K\a'
_diffrn_radiation_wavelength 0.71075
_diffrn_reflns_av_R_equivalents 0.119
_diffrn_reflns_limit_h_max 15
_diffrn_reflns_limit_h_min -15
_diffrn_reflns_limit_k_max 16
_diffrn_reflns_limit_k_min -17
_diffrn_reflns_limit_l_max 18
_diffrn_reflns_limit_l_min -18
_diffrn_reflns_number 17719
_diffrn_reflns_theta_full 27.44
_diffrn_reflns_theta_max 27.44
_exptl_absorpt_coefficient_mu 1.991
_exptl_absorpt_correction_T_max 0.905
_exptl_absorpt_correction_T_min 0.361
_exptl_absorpt_correction_type multi-scan
_exptl_absorpt_process_details
;
    Higashi, T. (1995). Program for Absorption Correction.
    Rigaku Corporation, Tokyo, Japan.
;
_exptl_crystal_colour green
_exptl_crystal_density_diffrn 2.340
_exptl_crystal_density_method 'not measured'
_exptl_crystal_description plate
_exptl_crystal_F_000 1343.00
_exptl_crystal_size_max 0.40
_exptl_crystal_size_mid 0.20
_exptl_crystal_size_min 0.05
_refine_diff_density_max 2.30
_refine_diff_density_min -2.01
_refine_ls_extinction_method none
_refine_ls_goodness_of_fit_ref 1.293
_refine_ls_hydrogen_treatment refall
_refine_ls_number_parameters 589
_refine_ls_number_reflns 5898
_refine_ls_R_factor_gt 0.0600
_refine_ls_shift/su_max 0.0114
_refine_ls_structure_factor_coef Fsqd
_refine_ls_weighting_details
;
    Chebychev polynomial with 3 parameters (Carruthers & Watkin, 1979)
    2614.5300    3573.8800    1124.2100
;
_refine_ls_weighting_scheme calc
_refine_ls_wR_factor_ref 0.1436
_reflns_number_gt 1867
_reflns_number_total 8417
_reflns_threshold_expression F^2^>2.0\s(F^2^)
_cod_data_source_file ic060857isup1.cif
_cod_data_source_block '_Akutagawa'
_cod_original_cell_volume 1949(9)
_cod_original_formula_sum 'C22 H42 N2 Mo6 O28 P0.50 '
_cod_database_code 4332800

loop_
_symmetry_equiv_pos_site_id
_symmetry_equiv_pos_as_xyz
1 +X,+Y,+Z
2 -X,-Y,-Z

loop_
_atom_site_label
_atom_site_type_symbol
_atom_site_fract_x
_atom_site_fract_y
_atom_site_fract_z
_atom_site_U_iso_or_equiv
_atom_site_adp_type
_atom_site_occupancy
_atom_site_symmetry_multiplicity
_atom_site_calc_flag
_atom_site_refinement_flags
Mo(1) Mo -0.26137(13) 0.61251(13) 0.40646(11) 0.0542(5) Uani 1.00 1 d .
Mo(2) Mo 0.04167(16) 0.63176(13) 0.26534(11) 0.0559(5) Uani 1.00 1 d .
Mo(3) Mo 0.01604(14) 0.36989(12) 0.29168(10) 0.0476(4) Uani 1.00 1 d .
Mo(4) Mo 0.29820(13) 0.52819(14) 0.36483(12) 0.0586(5) Uani 1.00 1 d .
Mo(5) Mo 0.28197(13) 0.26289(12) 0.38059(11) 0.0498(4) Uani 1.00 1 d .
Mo(6) Mo -0.01332(16) 0.23387(12) 0.52413(12) 0.0548(4) Uani 1.00 1 d .
P(1) P 0.0000 0.5000 0.5000 0.0451(17) Uani 1.00 2 d S
O(1) O -0.3218(16) 0.5243(12) 0.5149(9) 0.097(5) Uani 1.00 1 d .
O(2) O -0.3769(11) 0.6622(10) 0.3587(9) 0.071(4) Uani 1.00 1 d .
O(3) O -0.1375(11) 0.6664(9) 0.3138(9) 0.073(4) Uani 1.00 1 d .
O(4) O -0.1520(11) 0.4681(10) 0.3332(10) 0.081(4) Uani 1.00 1 d .
O(5) O 0.0604(11) 0.6947(9) 0.1573(8) 0.064(3) Uani 1.00 1 d .
O(6) O 0.0299(12) 0.3052(12) 0.1943(8) 0.078(4) Uani 1.00 1 d .
O(7) O 0.0648(11) 0.4887(10) 0.2313(11) 0.094(4) Uani 1.00 1 d .
O(8) O 0.2077(12) 0.5737(12) 0.2702(9) 0.095(5) Uani 1.00 1 d .
O(9) O 0.4383(10) 0.5422(10) 0.2987(8) 0.065(3) Uani 1.00 1 d .
O(10) O 0.1912(13) 0.6734(12) 0.4243(11) 0.105(5) Uani 1.00 1 d .
O(11) O 0.3405(15) 0.3783(11) 0.3306(8) 0.091(5) Uani 1.00 1 d .
O(12) O 0.1902(11) 0.3000(10) 0.2893(8) 0.069(3) Uani 1.00 1 d .
O(13) O 0.4124(12) 0.1497(10) 0.3254(8) 0.075(4) Uani 1.00 1 d .
O(14) O 0.3127(15) 0.2773(11) 0.5000(8) 0.091(5) Uani 1.00 1 d .
O(15) O 0.1609(10) 0.1981(10) 0.4631(8) 0.066(4) Uani 1.00 1 d .
O(16) O -0.0256(10) 0.2725(9) 0.3951(8) 0.062(3) Uani 1.00 1 d .
O(17) O -0.0173(11) 0.1085(8) 0.5310(9) 0.063(3) Uani 1.00 1 d .
O(18) O -0.0032(12) 0.2490(13) 0.6479(9) 0.099(5) Uani 1.00 1 d .
O(19) O -0.034(2) 0.5117(18) 0.4065(15) 0.056(7) Uani 0.50 1 d P
O(20) O 0.1486(15) 0.4356(15) 0.4731(13) 0.038(5) Uani 0.50 1 d P
O(21) O 0.0473(18) 0.3948(15) 0.4486(12) 0.040(5) Uani 0.50 1 d P
O(22) O -0.0613(18) 0.4181(15) 0.5702(13) 0.040(5) Uani 0.50 1 d P
O(23) O 0.729(2) 0.5736(17) 0.0998(13) 0.164(8) Uani 1.00 1 d .
O(24) O 0.5475(19) 0.619(2) 0.0114(13) 0.139(9) Uani 1.00 1 d .
O(25) O 0.5350(18) 0.8316(14) -0.0095(13) 0.123(6) Uani 1.00 1 d .
O(26) O 0.702(2) 0.798(2) 0.0931(13) 0.164(10) Uani 1.00 1 d .
O(27) O -0.102(2) 1.114(2) 0.1306(19) 0.177(11) Uani 1.00 1 d .
O(28) O -0.235(2) 1.2566(17) 0.2959(19) 0.131(8) Uani 1.00 1 d .
O(29) O -0.2626(15) 1.092(2) 0.4415(16) 0.162(10) Uani 1.00 1 d .
O(30) O -0.186(3) 0.962(2) 0.264(6) 0.40(3) Uani 1.00 1 d .
N(1) N 0.4926(12) 0.7317(12) 0.1863(10) 0.068(4) Uani 1.00 1 d .
N(2) N -0.0108(14) 1.0692(13) 0.3021(11) 0.074(5) Uani 1.00 1 d .
C(1) C 0.777(3) 0.517(2) 0.020(2) 0.149(13) Uani 1.00 1 d .
C(2) C 0.652(3) 0.505(2) 0.009(3) 0.157(15) Uani 1.00 1 d .
C(3) C 0.589(3) 0.644(4) -0.080(2) 0.20(2) Uani 1.00 1 d .
C(4) C 0.506(2) 0.775(3) -0.0729(15) 0.131(11) Uani 1.00 1 d .
C(5) C 0.647(2) 0.841(3) -0.063(2) 0.150(14) Uani 1.00 1 d .
C(6) C 0.683(3) 0.880(2) 0.015(2) 0.135(13) Uani 1.00 1 d .
C(7) C 0.828(2) 0.714(3) 0.051(2) 0.135(13) Uani 1.00 1 d .
C(8) C 0.829(2) 0.611(3) 0.101(2) 0.143(15) Uani 1.00 1 d .
C(9) C -0.170(4) 1.227(3) 0.133(4) 0.21(2) Uani 1.00 1 d .
C(10) C -0.268(4) 1.291(3) 0.212(3) 0.192(19) Uani 1.00 1 d .
C(11) C -0.340(2) 1.289(3) 0.383(3) 0.159(14) Uani 1.00 1 d .
C(12) C -0.300(3) 1.212(2) 0.455(2) 0.151(15) Uani 1.00 1 d .
C(13) C -0.346(2) 1.053(3) 0.436(3) 0.200(17) Uani 1.00 1 d .
C(14) C -0.288(3) 0.964(3) 0.362(3) 0.186(19) Uani 1.00 1 d .
C(15) C -0.245(5) 1.018(4) 0.219(5) 0.27(3) Uani 1.00 1 d .
C(16) C -0.157(3) 1.046(3) 0.118(3) 0.20(2) Uani 1.00 1 d .
C(17) C 0.3610(14) 0.8245(15) 0.2164(11) 0.053(4) Uani 1.00 1 d .
C(18) C 0.2707(16) 0.8158(15) 0.1862(15) 0.076(6) Uani 1.00 1 d .
C(19) C 0.1493(19) 0.8952(14) 0.2145(12) 0.070(6) Uani 1.00 1 d .
C(20) C 0.1203(13) 0.9861(13) 0.2709(12) 0.052(4) Uani 1.00 1 d .
C(21) C 0.2115(18) 0.9953(17) 0.2945(15) 0.086(7) Uani 1.00 1 d .
C(22) C 0.3363(17) 0.9132(19) 0.2655(13) 0.082(7) Uani 1.00 1 d .
H(1) H 0.2928 0.7544 0.1453 0.079 Uiso 1.00 1 c R
H(2) H 0.0843 0.8891 0.1961 0.087 Uiso 1.00 1 c R
H(3) H 0.1911 1.0584 0.3327 0.099 Uiso 1.00 1 c R
H(4) H 0.4027 0.9216 0.2802 0.094 Uiso 1.00 1 c R
H(5) H 0.4952 0.6763 0.2356 0.077 Uiso 1.00 1 c R
H(6) H 0.5554 0.7604 0.1799 0.077 Uiso 1.00 1 c R
H(7) H 0.5105 0.6996 0.1245 0.077 Uiso 1.00 1 c R
H(8) H -0.0202 1.1250 0.2534 0.101 Uiso 1.00 1 c R
H(9) H -0.0296 1.1024 0.3635 0.101 Uiso 1.00 1 c R
H(10) H -0.0688 1.0344 0.3101 0.101 Uiso 1.00 1 c R
H(11) H 0.8100 0.5562 -0.0354 0.146 Uiso 1.00 1 c R
H(12) H 0.8427 0.4466 0.0228 0.146 Uiso 1.00 1 c R
H(13) H 0.6188 0.4673 0.0663 0.173 Uiso 1.00 1 c R
H(14) H 0.6745 0.4635 -0.0489 0.173 Uiso 1.00 1 c R
H(15) H 0.6783 0.6296 -0.1040 0.256 Uiso 1.00 1 c R
H(16) H 0.5711 0.6077 -0.1226 0.256 Uiso 1.00 1 c R
H(17) H 0.4175 0.7868 -0.0429 0.139 Uiso 1.00 1 c R
H(18) H 0.5198 0.8081 -0.1364 0.139 Uiso 1.00 1 c R
H(19) H 0.7126 0.7703 -0.0888 0.172 Uiso 1.00 1 c R
H(20) H 0.6386 0.8910 -0.1161 0.172 Uiso 1.00 1 c R
H(21) H 0.6122 0.9475 0.0447 0.161 Uiso 1.00 1 c R
H(22) H 0.7586 0.8952 -0.0165 0.161 Uiso 1.00 1 c R
H(23) H 0.8466 0.7033 -0.0173 0.174 Uiso 1.00 1 c R
H(24) H 0.8904 0.7359 0.0590 0.174 Uiso 1.00 1 c R
H(25) H 0.8178 0.6212 0.1681 0.190 Uiso 1.00 1 c R
H(26) H 0.9111 0.5529 0.0705 0.190 Uiso 1.00 1 c R
H(27) H -0.1053 1.2570 0.1125 0.259 Uiso 1.00 1 c R
H(28) H -0.2088 1.2405 0.0837 0.259 Uiso 1.00 1 c R
H(29) H -0.3469 1.2872 0.2182 0.206 Uiso 1.00 1 c R
H(30) H -0.2765 1.3668 0.2037 0.206 Uiso 1.00 1 c R
H(31) H -0.3584 1.3630 0.4013 0.168 Uiso 1.00 1 c R
H(32) H -0.4151 1.2870 0.3775 0.168 Uiso 1.00 1 c R
H(33) H -0.3668 1.2344 0.5173 0.182 Uiso 1.00 1 c R
H(34) H -0.2252 1.2187 0.4565 0.182 Uiso 1.00 1 c R
H(35) H -0.3813 1.0253 0.4986 0.206 Uiso 1.00 1 c R
H(36) H -0.4129 1.1119 0.4185 0.206 Uiso 1.00 1 c R
H(37) H -0.3563 0.9573 0.3495 0.215 Uiso 1.00 1 c R
H(38) H -0.2455 0.8983 0.3926 0.215 Uiso 1.00 1 c R
H(39) H -0.2951 0.9856 0.2058 0.347 Uiso 1.00 1 c R
H(40) H -0.3010 1.0881 0.2531 0.347 Uiso 1.00 1 c R
H(41) H -0.1980 1.0758 0.0694 0.295 Uiso 1.00 1 c R
H(42) H -0.0895 0.9757 0.0954 0.295 Uiso 1.00 1 c R

loop_
_atom_site_aniso_label
_atom_site_aniso_U_11
_atom_site_aniso_U_22
_atom_site_aniso_U_33
_atom_site_aniso_U_12
_atom_site_aniso_U_13
_atom_site_aniso_U_23
Mo(1) 0.0452(9) 0.0712(11) 0.0560(9) -0.0272(8) -0.0263(7) 0.0111(8)
Mo(2) 0.0599(10) 0.0677(11) 0.0393(8) -0.0281(9) -0.0166(7) 0.0130(7)
Mo(3) 0.0558(9) 0.0493(9) 0.0420(8) -0.0252(7) -0.0142(7) -0.0046(7)
Mo(4) 0.0371(8) 0.0807(12) 0.0595(10) -0.0336(8) -0.0046(7) -0.0030(9)
Mo(5) 0.0408(8) 0.0435(8) 0.0552(9) -0.0140(7) -0.0049(7) -0.0096(7)
Mo(6) 0.0631(10) 0.0444(9) 0.0598(10) -0.0271(8) -0.0144(8) -0.0078(7)
P(1) 0.046(3) 0.056(3) 0.034(3) -0.027(3) -0.007(2) 0.004(2)
O(1) 0.173(15) 0.102(11) 0.071(9) -0.103(11) -0.054(9) 0.027(8)
O(2) 0.059(7) 0.077(8) 0.082(9) -0.016(6) -0.041(7) -0.002(7)
O(3) 0.056(7) 0.046(6) 0.097(9) -0.026(6) 0.000(6) 0.014(6)
O(4) 0.047(7) 0.062(8) 0.110(10) -0.026(6) 0.002(7) 0.011(7)
O(5) 0.088(9) 0.063(7) 0.046(6) -0.036(7) -0.026(6) 0.015(5)
O(6) 0.075(8) 0.132(12) 0.040(6) -0.057(8) -0.007(6) -0.025(7)
O(7) 0.051(7) 0.050(7) 0.150(13) -0.030(6) 0.009(8) 0.009(8)
O(8) 0.076(9) 0.114(11) 0.072(9) 0.016(8) -0.041(7) -0.059(8)
O(9) 0.044(6) 0.080(8) 0.074(8) -0.039(6) -0.007(5) 0.004(6)
O(10) 0.069(9) 0.113(12) 0.102(11) 0.027(8) -0.052(8) -0.047(9)
O(11) 0.186(15) 0.107(10) 0.047(7) -0.120(11) -0.048(8) 0.022(7)
O(12) 0.067(8) 0.071(8) 0.056(7) -0.038(6) -0.002(6) 0.021(6)
O(13) 0.072(8) 0.075(8) 0.042(6) -0.006(7) -0.007(6) 0.005(6)
O(14) 0.158(14) 0.108(11) 0.047(7) -0.099(11) -0.030(8) 0.013(7)
O(15) 0.058(7) 0.079(8) 0.075(8) -0.048(6) -0.023(6) 0.032(6)
O(16) 0.058(7) 0.081(8) 0.068(7) -0.051(6) -0.032(6) 0.054(6)
O(17) 0.074(8) 0.047(6) 0.083(8) -0.041(6) -0.030(6) 0.025(6)
O(18) 0.060(8) 0.139(13) 0.071(8) 0.016(8) -0.036(7) -0.059(9)
O(19) 0.055(13) 0.063(15) 0.045(13) -0.037(12) 0.000(10) 0.009(11)
O(20) 0.013(8) 0.046(11) 0.038(10) -0.010(8) 0.008(7) -0.000(9)
O(21) 0.057(13) 0.039(11) 0.028(10) -0.024(10) -0.007(9) -0.021(8)
O(22) 0.051(12) 0.044(11) 0.039(11) -0.038(10) -0.018(9) 0.025(9)
O(23) 0.15(2) 0.127(16) 0.076(12) 0.016(15) 0.030(13) -0.017(11)
O(24) 0.124(15) 0.23(2) 0.084(12) -0.128(18) 0.033(11) -0.075(14)
O(25) 0.112(15) 0.102(13) 0.098(13) -0.022(11) -0.007(11) 0.037(11)
O(26) 0.124(17) 0.33(3) 0.067(11) -0.14(2) 0.014(11) -0.055(17)
O(27) 0.16(2) 0.18(2) 0.18(2) -0.08(2) -0.028(18) -0.01(2)
O(28) 0.113(16) 0.137(17) 0.17(2) -0.057(13) -0.065(16) 0.005(16)
O(29) 0.040(9) 0.26(3) 0.18(2) -0.054(15) -0.028(11) -0.00(2)
O(30) 0.09(2) 0.14(2) 0.90(13) 0.005(19) -0.20(4) 0.14(4)
N(1) 0.047(8) 0.075(10) 0.071(10) -0.032(7) 0.002(7) -0.002(8)
N(2) 0.086(11) 0.082(11) 0.084(11) -0.057(9) -0.034(9) -0.000(9)
C(1) 0.14(3) 0.11(2) 0.11(2) -0.01(2) 0.00(2) -0.00(2)
C(2) 0.11(2) 0.072(18) 0.25(4) -0.037(18) -0.00(2) -0.04(2)
C(3) 0.16(3) 0.37(6) 0.11(2) -0.14(4) -0.00(2) -0.13(3)
C(4) 0.089(19) 0.23(3) 0.026(11) -0.02(2) -0.010(11) -0.024(17)
C(5) 0.09(2) 0.23(4) 0.12(2) -0.06(2) -0.022(19) 0.04(2)
C(6) 0.16(3) 0.15(2) 0.09(2) -0.08(2) -0.01(2) -0.01(2)
C(7) 0.09(2) 0.24(3) 0.10(2) -0.11(2) -0.009(17) -0.00(2)
C(8) 0.09(2) 0.27(4) 0.11(2) -0.12(2) -0.024(17) -0.02(2)
C(9) 0.13(3) 0.14(3) 0.38(7) -0.04(3) -0.11(4) 0.01(4)
C(10) 0.17(4) 0.16(3) 0.18(3) -0.01(2) -0.09(3) 0.09(3)
C(11) 0.039(14) 0.17(3) 0.21(3) 0.017(18) -0.02(2) -0.07(2)
C(12) 0.14(3) 0.12(2) 0.20(3) -0.00(2) -0.09(2) -0.09(2)
C(13) 0.047(17) 0.13(2) 0.34(5) -0.03(2) 0.00(2) 0.05(3)
C(14) 0.07(2) 0.13(3) 0.33(5) -0.04(2) -0.07(3) 0.09(3)
C(15) 0.16(4) 0.14(4) 0.57(11) -0.08(4) -0.15(6) -0.04(6)
C(16) 0.20(4) 0.28(5) 0.26(4) -0.21(4) -0.14(3) 0.11(3)
C(17) 0.025(8) 0.070(12) 0.038(8) 0.000(8) -0.006(6) -0.001(8)
C(18) 0.038(10) 0.057(12) 0.102(15) 0.007(9) -0.006(10) -0.038(11)
C(19) 0.083(14) 0.066(12) 0.068(12) -0.035(11) -0.015(10) -0.038(10)
C(20) 0.016(7) 0.056(10) 0.068(11) 0.003(7) -0.008(7) -0.025(8)
C(21) 0.054(12) 0.092(15) 0.102(16) -0.029(11) 0.005(11) -0.059(13)
C(22) 0.044(11) 0.129(18) 0.063(12) -0.026(12) -0.000(9) -0.047(12)

loop_
_atom_type_symbol
_atom_type_description
_atom_type_scat_dispersion_real
_atom_type_scat_dispersion_imag
_atom_type_scat_source
C C 0.003 0.002
;
International Tables for Crystallography
(1992, Vol. C, Tables 4.2.6.8 and 6.1.1.4)
;
H H 0.000 0.000
;
International Tables for Crystallography
(1992, Vol. C, Table 6.1.1.4)
;
O O 0.011 0.006
;
International Tables for Crystallography
(1992, Vol. C, Tables 4.2.6.8 and 6.1.1.4)
;
N N 0.006 0.003
;
International Tables for Crystallography
(1992, Vol. C, Tables 4.2.6.8 and 6.1.1.4)
;
Mo Mo -1.683 0.686
;
International Tables for Crystallography
(1992, Vol. C, Tables 4.2.6.8 and 6.1.1.4)
;
P P 0.102 0.094
;
International Tables for Crystallography
(1992, Vol. C, Tables 4.2.6.8 and 6.1.1.4)
;

loop_
_geom_angle_atom_site_label_1
_geom_angle_atom_site_label_2
_geom_angle_atom_site_label_3
_geom_angle
_geom_angle_site_symmetry_1
_geom_angle_site_symmetry_3
O(1) Mo(1) O(2) 103.3(7) . .
O(1) Mo(1) O(3) 155.7(7) . .
O(1) Mo(1) O(4) 85.1(5) . .
O(1) Mo(1) O(14) 87.9(6) . 56602
O(2) Mo(1) O(3) 100.5(6) . .
O(2) Mo(1) O(4) 101.2(6) . .
O(2) Mo(1) O(14) 102.5(6) . 56602
O(3) Mo(1) O(4) 85.8(5) . .
O(3) Mo(1) O(14) 91.5(6) . 56602
O(4) Mo(1) O(14) 156.3(6) . 56602
O(3) Mo(2) O(5) 101.7(6) . .
O(3) Mo(2) O(7) 87.2(5) . .
O(3) Mo(2) O(8) 156.0(5) . .
O(3) Mo(2) O(18) 86.3(6) . 56602
O(5) Mo(2) O(7) 102.6(6) . .
O(5) Mo(2) O(8) 102.2(6) . .
O(5) Mo(2) O(18) 100.6(6) . 56602
O(7) Mo(2) O(8) 89.8(6) . .
O(7) Mo(2) O(18) 156.7(6) . 56602
O(8) Mo(2) O(18) 87.1(6) . 56602
O(4) Mo(3) O(6) 103.6(6) . .
O(4) Mo(3) O(7) 89.1(5) . .
O(4) Mo(3) O(12) 156.8(6) . .
O(4) Mo(3) O(16) 90.0(5) . .
O(4) Mo(3) O(19) 65.3(7) . .
O(6) Mo(3) O(7) 101.8(7) . .
O(6) Mo(3) O(12) 99.4(5) . .
O(6) Mo(3) O(16) 100.8(6) . .
O(6) Mo(3) O(19) 162.6(6) . .
O(7) Mo(3) O(12) 84.0(5) . .
O(7) Mo(3) O(16) 156.9(7) . .
O(7) Mo(3) O(19) 66.0(7) . .
O(12) Mo(3) O(16) 88.0(5) . .
O(12) Mo(3) O(19) 91.7(7) . .
O(16) Mo(3) O(19) 92.8(6) . .
O(1) Mo(4) O(8) 155.9(7) 56602 .
O(1) Mo(4) O(9) 102.3(7) 56602 .
O(1) Mo(4) O(10) 89.7(6) 56602 .
O(1) Mo(4) O(11) 87.6(6) 56602 .
O(8) Mo(4) O(9) 101.7(6) . .
O(8) Mo(4) O(10) 86.3(6) . .
O(8) Mo(4) O(11) 86.9(6) . .
O(9) Mo(4) O(10) 102.0(6) . .
O(9) Mo(4) O(11) 100.8(6) . .
O(10) Mo(4) O(11) 157.1(7) . .
O(11) Mo(5) O(12) 89.8(6) . .
O(11) Mo(5) O(13) 102.0(6) . .
O(11) Mo(5) O(14) 86.0(7) . .
O(11) Mo(5) O(15) 155.9(4) . .
O(11) Mo(5) O(20) 66.4(5) . .
O(12) Mo(5) O(13) 101.9(5) . .
O(12) Mo(5) O(14) 156.6(4) . .
O(12) Mo(5) O(15) 87.4(5) . .
O(12) Mo(5) O(20) 93.6(6) . .
O(13) Mo(5) O(14) 101.5(6) . .
O(13) Mo(5) O(15) 102.1(5) . .
O(13) Mo(5) O(20) 160.7(8) . .
O(14) Mo(5) O(15) 87.0(6) . .
O(14) Mo(5) O(20) 63.6(6) . .
O(15) Mo(5) O(20) 89.9(5) . .
O(10) Mo(6) O(15) 157.5(6) 56602 .
O(10) Mo(6) O(16) 86.9(5) 56602 .
O(10) Mo(6) O(17) 101.7(7) 56602 .
O(10) Mo(6) O(18) 87.8(6) 56602 .
O(10) Mo(6) O(22) 64.5(7) 56602 .
O(15) Mo(6) O(16) 86.1(5) . .
O(15) Mo(6) O(17) 100.5(5) . .
O(15) Mo(6) O(18) 91.2(6) . .
O(15) Mo(6) O(22) 94.8(6) . .
O(16) Mo(6) O(17) 99.0(6) . .
O(16) Mo(6) O(18) 159.0(6) . .
O(16) Mo(6) O(22) 94.7(6) . .
O(17) Mo(6) O(18) 102.0(7) . .
O(17) Mo(6) O(22) 160.0(5) . .
O(18) Mo(6) O(22) 64.7(7) . .
O(19) P(1) O(19) 180.0(17) . 56602
O(19) P(1) O(20) 108.9(10) . .
O(19) P(1) O(20) 71.1(10) . 56602
O(19) P(1) O(21) 66.5(11) . .
O(19) P(1) O(21) 113.5(11) . 56602
O(19) P(1) O(22) 106.2(13) . .
O(19) P(1) O(22) 73.8(13) . 56602
O(19) P(1) O(20) 71.1(10) 56602 .
O(19) P(1) O(20) 108.9(10) 56602 56602
O(19) P(1) O(21) 113.5(11) 56602 .
O(19) P(1) O(21) 66.5(11) 56602 56602
O(19) P(1) O(22) 73.8(13) 56602 .
O(19) P(1) O(22) 106.2(13) 56602 56602
O(20) P(1) O(20) 180.0(15) . 56602
O(20) P(1) O(21) 67.7(12) . .
O(20) P(1) O(21) 112.3(12) . 56602
O(20) P(1) O(22) 104.8(9) . .
O(20) P(1) O(22) 75.2(9) . 56602
O(20) P(1) O(21) 112.3(12) 56602 .
O(20) P(1) O(21) 67.7(12) 56602 56602
O(20) P(1) O(22) 75.2(9) 56602 .
O(20) P(1) O(22) 104.8(9) 56602 56602
O(21) P(1) O(21) 0(439) . 56602
O(21) P(1) O(22) 69.5(9) . .
O(21) P(1) O(22) 110.5(9) . 56602
O(21) P(1) O(22) 110.5(9) 56602 .
O(21) P(1) O(22) 69.5(9) 56602 56602
O(22) P(1) O(22) 180.0(14) . 56602
Mo(1) O(1) Mo(4) 138.4(12) . 56602
Mo(1) O(3) Mo(2) 140.1(6) . .
Mo(1) O(4) Mo(3) 139.6(9) . .
Mo(2) O(7) Mo(3) 139.1(8) . .
Mo(2) O(8) Mo(4) 140.9(6) . .
Mo(4) O(10) Mo(6) 138.7(11) . 56602
Mo(4) O(11) Mo(5) 138.7(6) . .
Mo(3) O(12) Mo(5) 138.5(5) . .
Mo(1) O(14) Mo(5) 138.3(7) 56602 .
Mo(5) O(15) Mo(6) 141.0(6) . .
Mo(3) O(16) Mo(6) 138.6(8) . .
Mo(2) O(18) Mo(6) 137.7(8) 56602 .
Mo(3) O(19) P(1) 129.1(11) . .
Mo(3) O(19) O(21) 74.5(11) . .
P(1) O(19) O(21) 54.6(10) . .
Mo(5) O(20) P(1) 127.4(13) . .
Mo(5) O(20) O(21) 74.4(9) . .
P(1) O(20) O(21) 53.1(8) . .
P(1) O(21) O(19) 58.9(11) . .
P(1) O(21) O(20) 59.2(10) . .
P(1) O(21) O(22) 59.4(9) . .
O(19) O(21) O(20) 98.5(17) . .
O(19) O(21) O(22) 95.6(11) . .
O(20) O(21) O(22) 94.1(15) . .
Mo(6) O(22) P(1) 124.5(8) . .
Mo(6) O(22) O(21) 73.4(9) . .
P(1) O(22) O(21) 51.1(8) . .
C(1) O(23) C(8) 106(2) . .
C(2) O(24) C(3) 99(2) . .
C(4) O(25) C(5) 107(2) . .
C(6) O(26) C(7) 106(2) . .
C(9) O(27) C(16) 118(3) . .
C(10) O(28) C(11) 113(2) . .
C(12) O(29) C(13) 121(2) . .
C(14) O(30) C(15) 102(4) . .
O(23) C(1) C(2) 104(2) . .
O(24) C(2) C(1) 110(2) . .
O(24) C(3) C(4) 100(2) . .
O(25) C(4) C(3) 112(2) . .
O(25) C(5) C(6) 103(2) . .
O(26) C(6) C(5) 112(3) . .
O(26) C(7) C(8) 108(2) . .
O(23) C(8) C(7) 116(2) . .
O(27) C(9) C(10) 127(4) . .
O(28) C(10) C(9) 108(3) . .
O(28) C(11) C(12) 104(2) . .
O(29) C(12) C(11) 121(3) . .
O(29) C(13) C(14) 114(3) . .
O(30) C(14) C(13) 123(4) . .
O(30) C(15) C(16) 111(5) . .
O(27) C(16) C(15) 112(4) . .
N(1) C(17) C(18) 117.3(17) . .
N(1) C(17) C(22) 121.1(19) . .
C(18) C(17) C(22) 121.5(15) . .
C(17) C(18) C(19) 120(2) . .
C(18) C(19) C(20) 119(2) . .
N(2) C(20) C(19) 118.5(19) . .
N(2) C(20) C(21) 121.8(18) . .
C(19) C(20) C(21) 119.8(15) . .
C(20) C(21) C(22) 121(2) . .
C(17) C(22) C(21) 119(2) . .
C(17) N(1) H(5) 109.4(13) . .
C(17) N(1) H(6) 109.3(16) . .
C(17) N(1) H(7) 109.6 . .
H(5) N(1) H(6) 109(2) . .
H(5) N(1) H(7) 109.5 . .
H(6) N(1) H(7) 109.5 . .
C(20) N(2) H(8) 109.8(15) . .
C(20) N(2) H(9) 109(2) . .
C(20) N(2) H(10) 109.2 . .
H(8) N(2) H(9) 109(2) . .
H(8) N(2) H(10) 109.5 . .
H(9) N(2) H(10) 109.5 . .
O(23) C(1) H(11) 111(4) . .
O(23) C(1) H(12) 112(4) . .
C(2) C(1) H(11) 108(4) . .
C(2) C(1) H(12) 112(4) . .
H(11) C(1) H(12) 109(3) . .
O(24) C(2) H(13) 107(2) . .
O(24) C(2) H(14) 111(4) . .
C(1) C(2) H(13) 106(4) . .
C(1) C(2) H(14) 112(3) . .
H(13) C(2) H(14) 109(4) . .
O(24) C(3) H(15) 113(4) . .
O(24) C(3) H(16) 113(6) . .
C(4) C(3) H(15) 110(6) . .
C(4) C(3) H(16) 111(4) . .
H(15) C(3) H(16) 109(5) . .
O(25) C(4) H(17) 107(3) . .
O(25) C(4) H(18) 109(4) . .
C(3) C(4) H(17) 107(4) . .
C(3) C(4) H(18) 112(3) . .
H(17) C(4) H(18) 109(3) . .
O(25) C(5) H(19) 111(4) . .
O(25) C(5) H(20) 112(3) . .
C(6) C(5) H(19) 108(4) . .
C(6) C(5) H(20) 114(4) . .
H(19) C(5) H(20) 109(3) . .
O(26) C(6) H(21) 109(3) . .
O(26) C(6) H(22) 110(3) . .
C(5) C(6) H(21) 106(4) . .
C(5) C(6) H(22) 110(3) . .
H(21) C(6) H(22) 109(4) . .
O(26) C(7) H(23) 110(3) . .
O(26) C(7) H(24) 110(4) . .
C(8) C(7) H(23) 108(4) . .
C(8) C(7) H(24) 112(3) . .
H(23) C(7) H(24) 109(4) . .
O(23) C(8) H(25) 108(3) . .
O(23) C(8) H(26) 107(4) . .
C(7) C(8) H(25) 107(4) . .
C(7) C(8) H(26) 109(3) . .
H(25) C(8) H(26) 109(4) . .
O(27) C(9) H(27) 104.3 . .
O(27) C(9) H(28) 105.2 . .
C(10) C(9) H(27) 106.9 . .
C(10) C(9) H(28) 103.3 . .
H(27) C(9) H(28) 109.5 . .
O(28) C(10) H(29) 112.1 . .
O(28) C(10) H(30) 105.7 . .
C(9) C(10) H(29) 110.7 . .
C(9) C(10) H(30) 110.4 . .
H(29) C(10) H(30) 109.5 . .
O(28) C(11) H(31) 109.1 . .
O(28) C(11) H(32) 112.7 . .
C(12) C(11) H(31) 110.7 . .
C(12) C(11) H(32) 110.3 . .
H(31) C(11) H(32) 109.5 . .
O(29) C(12) H(33) 107.3 . .
O(29) C(12) H(34) 105.6 . .
C(11) C(12) H(33) 107.6 . .
C(11) C(12) H(34) 105.7 . .
H(33) C(12) H(34) 109.5 . .
O(29) C(13) H(35) 109.1 . .
O(29) C(13) H(36) 109.1 . .
C(14) C(13) H(35) 108.0 . .
C(14) C(13) H(36) 107.5 . .
H(35) C(13) H(36) 109.5 . .
O(30) C(14) H(37) 107.7 . .
O(30) C(14) H(38) 103.2 . .
C(13) C(14) H(37) 107.0 . .
C(13) C(14) H(38) 105.8 . .
H(37) C(14) H(38) 109.5 . .
O(30) C(15) H(39) 111.5 . .
O(30) C(15) H(40) 110.4 . .
C(16) C(15) H(39) 108.7 . .
C(16) C(15) H(40) 105.6 . .
H(39) C(15) H(40) 109.5 . .
O(27) C(16) H(41) 110.6 . .
O(27) C(16) H(42) 106.9 . .
C(15) C(16) H(41) 114.7 . .
C(15) C(16) H(42) 102.3 . .
H(41) C(16) H(42) 109.5 . .
C(17) C(18) H(1) 120.3(19) . .
C(19) C(18) H(1) 120(2) . .
C(18) C(19) H(2) 121(2) . .
C(20) C(19) H(2) 120.0(18) . .
C(20) C(21) H(3) 119(2) . .
C(22) C(21) H(3) 120(2) . .
C(17) C(22) H(4) 121(2) . .
C(21) C(22) H(4) 121(2) . .

loop_
_geom_bond_atom_site_label_1
_geom_bond_atom_site_label_2
_geom_bond_distance
_geom_bond_site_symmetry_2
Mo(1) O(1) 1.932(14) .
Mo(1) O(2) 1.639(14) .
Mo(1) O(3) 1.925(12) .
Mo(1) O(4) 1.979(11) .
Mo(1) O(14) 1.861(15) 56602
Mo(2) O(3) 1.885(12) .
Mo(2) O(5) 1.654(11) .
Mo(2) O(7) 1.889(15) .
Mo(2) O(8) 1.855(15) .
Mo(2) O(18) 1.931(17) 56602
Mo(3) O(4) 1.820(10) .
Mo(3) O(6) 1.658(15) .
Mo(3) O(7) 1.892(14) .
Mo(3) O(12) 1.908(13) .
Mo(3) O(16) 1.902(11) .
Mo(3) O(19) 2.39(2) .
Mo(4) O(1) 1.862(15) 56602
Mo(4) O(8) 1.939(16) .
Mo(4) O(9) 1.688(12) .
Mo(4) O(10) 1.909(14) .
Mo(4) O(11) 1.905(15) .
Mo(5) O(11) 1.885(17) .
Mo(5) O(12) 1.912(14) .
Mo(5) O(13) 1.675(10) .
Mo(5) O(14) 1.938(16) .
Mo(5) O(15) 1.945(13) .
Mo(5) O(20) 2.398(17) .
Mo(6) O(10) 1.893(12) 56602
Mo(6) O(15) 1.837(11) .
Mo(6) O(16) 1.911(12) .
Mo(6) O(17) 1.658(13) .
Mo(6) O(18) 1.877(16) .
Mo(6) O(22) 2.37(2) .
P(1) O(19) 1.52(2) .
P(1) O(19) 1.52(2) 56602
P(1) O(20) 1.556(15) .
P(1) O(20) 1.556(15) 56602
P(1) O(21) 1.448(19) .
P(1) O(21) 1.448(19) 56602
P(1) O(22) 1.60(2) .
P(1) O(22) 1.60(2) 56602
O(19) O(21) 1.63(2) .
O(20) O(21) 1.68(3) .
O(21) O(22) 1.74(2) .
O(23) C(1) 1.26(3) .
O(23) C(8) 1.48(5) .
O(24) C(2) 1.50(3) .
O(24) C(3) 1.28(4) .
O(25) C(4) 1.46(4) .
O(25) C(5) 1.34(4) .
O(26) C(6) 1.47(4) .
O(26) C(7) 1.42(3) .
O(27) C(9) 1.37(5) .
O(27) C(16) 1.37(7) .
O(28) C(10) 1.38(5) .
O(28) C(11) 1.39(3) .
O(29) C(12) 1.46(5) .
O(29) C(13) 1.33(5) .
O(30) C(14) 1.50(7) .
O(30) C(15) 1.12(10) .
N(1) C(17) 1.500(17) .
N(2) C(20) 1.447(18) .
C(1) C(2) 1.65(6) .
C(3) C(4) 1.60(6) .
C(5) C(6) 1.56(6) .
C(7) C(8) 1.45(5) .
C(9) C(10) 1.36(5) .
C(11) C(12) 1.43(5) .
C(13) C(14) 1.45(6) .
C(15) C(16) 1.57(7) .
C(17) C(18) 1.36(3) .
C(17) C(22) 1.31(3) .
C(18) C(19) 1.35(2) .
C(19) C(20) 1.38(2) .
C(20) C(21) 1.32(3) .
C(21) C(22) 1.39(2) .
N(1) H(5) 0.95(2) .
N(1) H(6) 0.95(2) .
N(1) H(7) 0.950 .
N(2) H(8) 0.95(2) .
N(2) H(9) 0.95(2) .
N(2) H(10) 0.950 .
C(1) H(11) 0.95(4) .
C(1) H(12) 0.95(4) .
C(2) H(13) 0.95(5) .
C(2) H(14) 0.95(6) .
C(3) H(15) 0.95(6) .
C(3) H(16) 0.95(8) .
C(4) H(17) 0.95(4) .
C(4) H(18) 0.95(3) .
C(5) H(19) 0.95(4) .
C(5) H(20) 0.95(4) .
C(6) H(21) 0.95(3) .
C(6) H(22) 0.95(5) .
C(7) H(23) 0.95(4) .
C(7) H(24) 0.95(6) .
C(8) H(25) 0.95(5) .
C(8) H(26) 0.95(3) .
C(9) H(27) 0.950 .
C(9) H(28) 0.950 .
C(10) H(29) 0.950 .
C(10) H(30) 0.950 .
C(11) H(31) 0.950 .
C(11) H(32) 0.950 .
C(12) H(33) 0.950 .
C(12) H(34) 0.950 .
C(13) H(35) 0.950 .
C(13) H(36) 0.950 .
C(14) H(37) 0.950 .
C(14) H(38) 0.950 .
C(15) H(39) 0.950 .
C(15) H(40) 0.950 .
C(16) H(41) 0.950 .
C(16) H(42) 0.950 .
C(18) H(1) 0.95(3) .
C(19) H(2) 0.95(3) .
C(21) H(3) 0.95(3) .
C(22) H(4) 0.95(3) .

loop_
_geom_contact_atom_site_label_1
_geom_contact_atom_site_label_2
_geom_contact_distance
_geom_contact_site_symmetry_2
O(2) O(9) 3.59(2) 45501
O(2) N(1) 3.26(2) 45501
O(3) C(8) 3.45(4) 45501
O(4) O(28) 3.47(3) 54501
O(5) C(1) 3.45(3) 66502
O(5) C(2) 3.58(2) 66502
O(5) C(7) 3.56(4) 45501
O(5) C(19) 3.51(3) .
O(6) O(28) 3.29(2) 54501
O(6) N(2) 3.43(2) 54501
O(6) C(5) 3.45(2) 66502
O(6) C(7) 3.33(3) 66502
O(6) C(9) 3.39(6) 54501
O(6) C(10) 3.59(5) 54501
O(7) C(1) 3.43(3) 66502
O(8) C(18) 3.54(2) .
O(9) O(2) 3.59(2) 65501
O(9) N(1) 2.97(2) .
O(9) C(17) 3.59(2) .
O(10) C(12) 3.32(5) 57602
O(11) C(3) 3.43(3) 66502
O(12) C(3) 3.47(4) 66502
O(12) C(5) 3.45(3) 66502
O(13) C(4) 3.54(2) 66502
O(13) C(13) 3.54(4) 64501
O(13) C(15) 3.56(5) 64501
O(14) C(14) 3.59(4) 56602
O(15) C(14) 3.47(5) 56602
O(15) C(21) 3.56(2) 54501
O(16) O(28) 3.41(3) 54501
O(16) N(2) 3.05(2) 54501
O(16) C(12) 3.50(4) 54501
O(17) O(17) 2.918(18) 55602
O(17) O(29) 3.46(2) 56602
O(17) N(2) 3.38(2) 54501
O(17) N(2) 3.145(19) 56602
O(17) C(19) 3.44(2) 56602
O(17) C(20) 3.01(2) 56602
O(17) C(21) 3.55(2) 54501
O(17) C(21) 3.34(2) 56602
O(18) O(30) 3.24(5) 56602
O(18) C(14) 3.44(4) 56602
O(18) C(19) 3.14(2) 56602
O(23) N(1) 2.70(2) .
O(24) N(1) 2.82(2) .
O(24) C(2) 3.52(5) 66502
O(24) C(18) 3.57(2) .
O(25) N(1) 2.92(2) .
O(25) C(17) 3.19(2) .
O(25) C(18) 3.47(2) .
O(26) N(1) 2.83(3) .
O(27) N(2) 2.96(3) .
O(28) O(4) 3.47(3) 56501
O(28) O(6) 3.29(2) 56501
O(28) O(16) 3.41(3) 56501
O(28) N(2) 2.84(2) .
O(29) O(17) 3.46(2) 56602
O(29) N(2) 2.89(2) .
O(30) O(18) 3.24(5) 56602
O(30) N(2) 3.20(6) .
O(30) C(19) 3.58(4) .
N(1) O(2) 3.26(2) 65501
N(1) O(9) 2.97(2) .
N(1) O(23) 2.70(2) .
N(1) O(24) 2.82(2) .
N(1) O(25) 2.92(2) .
N(1) O(26) 2.83(3) .
N(1) C(2) 3.58(3) .
N(1) C(8) 3.49(3) .
N(2) O(6) 3.43(2) 56501
N(2) O(16) 3.05(2) 56501
N(2) O(17) 3.38(2) 56501
N(2) O(17) 3.145(19) 56602
N(2) O(27) 2.96(3) .
N(2) O(28) 2.84(2) .
N(2) O(29) 2.89(2) .
N(2) O(30) 3.20(6) .
N(2) C(9) 3.58(5) .
N(2) C(12) 3.27(3) .
C(1) O(5) 3.45(3) 66502
C(1) O(7) 3.43(3) 66502
C(2) O(5) 3.58(2) 66502
C(2) O(24) 3.52(5) 66502
C(2) N(1) 3.58(3) .
C(3) O(11) 3.43(3) 66502
C(3) O(12) 3.47(4) 66502
C(4) O(13) 3.54(2) 66502
C(5) O(6) 3.45(2) 66502
C(5) O(12) 3.45(3) 66502
C(7) O(5) 3.56(4) 65501
C(7) O(6) 3.33(3) 66502
C(8) O(3) 3.45(4) 65501
C(8) N(1) 3.49(3) .
C(9) O(6) 3.39(6) 56501
C(9) N(2) 3.58(5) .
C(10) O(6) 3.59(5) 56501
C(12) O(10) 3.32(5) 57602
C(12) O(16) 3.50(4) 56501
C(12) N(2) 3.27(3) .
C(13) O(13) 3.54(4) 46501
C(14) O(14) 3.59(4) 56602
C(14) O(15) 3.47(5) 56602
C(14) O(18) 3.44(4) 56602
C(15) O(13) 3.56(5) 46501
C(17) O(9) 3.59(2) .
C(17) O(25) 3.19(2) .
C(18) O(8) 3.54(2) .
C(18) O(24) 3.57(2) .
C(18) O(25) 3.47(2) .
C(19) O(5) 3.51(3) .
C(19) O(17) 3.44(2) 56602
C(19) O(18) 3.14(2) 56602
C(19) O(30) 3.58(4) .
C(20) O(17) 3.01(2) 56602
C(21) O(15) 3.56(2) 56501
C(21) O(17) 3.55(2) 56501
C(21) O(17) 3.34(2) 56602
Mo(1) H(25) 3.22(3) 45501
Mo(2) H(2) 3.59(2) .
Mo(2) H(14) 3.58(3) 66502
Mo(2) H(25) 3.52(4) 45501
Mo(3) H(8) 3.56(2) 54501
Mo(3) H(19) 3.49(2) 66502
Mo(4) H(5) 3.547(16) .
Mo(5) H(3) 3.52(2) 54501
Mo(5) H(18) 3.454(19) 66502
Mo(6) H(3) 3.329(19) 54501
Mo(6) H(9) 3.17(2) 54501
Mo(6) H(34) 3.133 54501
Mo(6) H(38) 3.461 56602
O(1) H(31) 3.094 54501
O(1) H(31) 3.310 47602
O(1) H(32) 3.100 47602
O(2) H(5) 2.69(2) 45501
O(2) H(6) 2.97(2) 45501
O(2) H(25) 2.84(2) 45501
O(2) H(33) 2.792 47602
O(3) H(25) 2.55(4) 45501
O(3) H(38) 2.974 .
O(4) H(25) 2.95(3) 45501
O(4) H(30) 3.442 54501
O(4) H(31) 3.127 54501
O(5) H(1) 3.15(2) .
O(5) H(2) 2.83(2) .
O(5) H(11) 3.42(3) 66502
O(5) H(12) 2.97(3) 66502
O(5) H(14) 2.96(2) 66502
O(5) H(24) 2.74(4) 45501
O(5) H(25) 3.39(4) 45501
O(5) H(28) 3.468 57502
O(5) H(42) 3.546 .
O(6) H(8) 2.64(2) 54501
O(6) H(9) 3.50(2) 54501
O(6) H(11) 3.31(3) 66502
O(6) H(19) 2.72(3) 66502
O(6) H(22) 3.39(3) 66502
O(6) H(23) 2.44(2) 66502
O(6) H(24) 3.48(3) 66502
O(6) H(26) 3.52(3) 45501
O(6) H(27) 2.627 54501
O(6) H(30) 3.402 54501
O(7) H(11) 2.69(3) 66502
O(7) H(12) 3.53(3) 66502
O(7) H(14) 3.53(3) 66502
O(7) H(15) 2.84(3) 66502
O(7) H(25) 3.17(3) 45501
O(7) H(26) 3.30(4) 45501
O(8) H(1) 3.09(2) .
O(8) H(14) 3.00(4) 66502
O(8) H(15) 3.32(5) 66502
O(8) H(16) 3.05(3) 66502
O(9) H(5) 2.13(2) .
O(9) H(7) 3.151 .
O(9) H(13) 3.28(3) .
O(9) H(16) 3.47(5) 66502
O(9) H(29) 3.317 64501
O(9) H(30) 3.152 64501
O(9) H(31) 3.283 64501
O(9) H(32) 3.361 64501
O(10) H(33) 3.215 57602
O(10) H(34) 2.600 57602
O(11) H(15) 3.38(4) 66502
O(11) H(16) 2.81(3) 66502
O(11) H(18) 3.41(3) 66502
O(11) H(29) 3.265 64501
O(11) H(32) 2.990 64501
O(12) H(3) 3.15(2) 54501
O(12) H(15) 2.83(4) 66502
O(12) H(16) 3.56(5) 66502
O(12) H(18) 3.21(2) 66502
O(12) H(19) 2.82(3) 66502
O(12) H(20) 3.23(3) 66502
O(13) H(3) 3.32(3) 54501
O(13) H(4) 3.21(3) 54501
O(13) H(18) 2.61(2) 66502
O(13) H(20) 3.44(4) 66502
O(13) H(32) 3.567 64501
O(13) H(35) 3.228 56602
O(13) H(36) 2.745 64501
O(13) H(37) 3.002 64501
O(13) H(39) 3.224 64501
O(13) H(40) 3.003 64501
O(14) H(32) 3.165 64501
O(14) H(36) 3.002 64501
O(14) H(37) 3.507 56602
O(14) H(38) 2.847 56602
O(15) H(3) 2.63(2) 54501
O(15) H(35) 3.204 56602
O(15) H(38) 2.609 56602
O(16) H(3) 2.913(19) 54501
O(16) H(8) 2.96(2) 54501
O(16) H(9) 2.36(2) 54501
O(16) H(34) 2.604 54501
O(17) H(3) 2.98(2) 54501
O(17) H(3) 3.57(2) 56602
O(17) H(9) 2.49(2) 54501
O(17) H(9) 2.931(19) 56602
O(17) H(10) 2.985 56602
O(17) H(34) 2.852 54501
O(18) H(2) 2.85(2) 56602
O(18) H(10) 3.487 56602
O(18) H(38) 2.713 56602
O(23) H(5) 2.68(2) .
O(23) H(6) 2.55(2) .
O(23) H(7) 2.396 .
O(23) H(30) 2.948 64501
O(24) H(1) 2.91(2) .
O(24) H(5) 3.19(2) .
O(24) H(6) 3.30(3) .
O(24) H(7) 1.877 .
O(24) H(13) 3.22(5) 66502
O(24) H(14) 3.13(5) 66502
O(25) H(1) 3.42(2) .
O(25) H(6) 2.84(2) .
O(25) H(7) 2.448 .
O(25) H(21) 2.81(3) 67502
O(26) H(4) 3.50(2) .
O(26) H(5) 3.42(3) .
O(26) H(6) 1.97(3) .
O(26) H(7) 2.958 .
O(26) H(39) 3.145 65501
O(27) H(2) 3.18(3) .
O(27) H(8) 2.37(4) .
O(27) H(10) 2.775 .
O(27) H(42) 3.267 57502
O(28) H(8) 2.35(2) .
O(28) H(9) 2.89(2) .
O(28) H(10) 2.817 .
O(29) H(8) 3.33(2) .
O(29) H(9) 2.68(2) .
O(29) H(10) 2.313 .
O(30) H(2) 2.81(4) .
O(30) H(8) 3.44(5) .
O(30) H(10) 2.301 .
N(1) H(13) 3.56(3) .
N(1) H(25) 3.50(3) .
N(2) H(34) 2.882 .
C(1) H(7) 3.075 .
C(1) H(26) 3.27(4) 76502
C(1) H(27) 3.422 64501
C(1) H(28) 3.582 64501
C(1) H(30) 3.132 64501
C(2) H(7) 2.772 .
C(2) H(16) 3.40(6) 66502
C(2) H(28) 3.413 64501
C(2) H(30) 3.335 64501
C(3) H(7) 2.849 .
C(3) H(13) 3.32(7) 66502
C(4) H(1) 3.33(2) .
C(4) H(7) 2.910 .
C(4) H(21) 3.34(5) 67502
C(4) H(41) 3.405 57502
C(5) H(6) 3.44(3) .
C(5) H(7) 3.392 .
C(5) H(21) 3.17(4) 67502
C(6) H(6) 2.98(3) .
C(6) H(39) 3.371 65501
C(7) H(6) 2.98(3) .
C(7) H(12) 3.47(4) 76502
C(7) H(27) 3.466 67502
C(8) H(5) 3.56(3) .
C(8) H(6) 2.94(2) .
C(8) H(7) 3.430 .
C(8) H(12) 3.49(4) 76502
C(8) H(26) 3.29(3) 76502
C(9) H(8) 2.79(6) .
C(9) H(10) 3.541 .
C(9) H(12) 3.14(6) 46501
C(9) H(13) 3.43(5) 46501
C(10) H(8) 3.11(4) .
C(10) H(12) 3.40(5) 46501
C(10) H(13) 3.14(5) 46501
C(11) H(8) 3.47(2) .
C(11) H(9) 3.47(3) .
C(11) H(10) 3.534 .
C(12) H(8) 3.42(3) .
C(12) H(9) 2.82(3) .
C(12) H(10) 3.045 .
C(13) H(10) 3.094 .
C(14) H(10) 2.965 .
C(15) H(2) 3.53(6) .
C(15) H(10) 2.963 .
C(16) H(2) 3.30(4) .
C(16) H(8) 3.45(6) .
C(16) H(10) 3.284 .
C(16) H(17) 3.47(5) 57502
C(16) H(22) 3.58(7) 45501
C(16) H(42) 3.364 57502
C(18) H(17) 3.12(2) .
C(21) H(20) 3.16(4) 67502
C(22) H(20) 3.18(4) 67502
C(22) H(33) 3.527 57602
H(1) O(5) 3.15(2) .
H(1) O(8) 3.09(2) .
H(1) O(24) 2.91(2) .
H(1) O(25) 3.42(2) .
H(1) C(4) 3.33(2) .
H(1) H(14) 3.16(4) 66502
H(1) H(17) 2.67(2) .
H(2) Mo(2) 3.59(2) .
H(2) O(5) 2.83(2) .
H(2) O(18) 2.85(2) 56602
H(2) O(27) 3.18(3) .
H(2) O(30) 2.81(4) .
H(2) C(15) 3.53(6) .
H(2) C(16) 3.30(4) .
H(2) H(42) 2.765 .
H(3) Mo(5) 3.52(2) 56501
H(3) Mo(6) 3.329(19) 56501
H(3) O(12) 3.15(2) 56501
H(3) O(13) 3.32(3) 56501
H(3) O(15) 2.63(2) 56501
H(3) O(16) 2.913(19) 56501
H(3) O(17) 2.98(2) 56501
H(3) O(17) 3.57(2) 56602
H(3) H(20) 3.22(3) 67502
H(4) O(13) 3.21(3) 56501
H(4) O(26) 3.50(2) .
H(4) H(20) 3.21(4) 67502
H(4) H(21) 3.50(3) .
H(4) H(33) 3.351 57602
H(4) H(35) 3.254 57602
H(5) Mo(4) 3.547(16) .
H(5) O(2) 2.69(2) 65501
H(5) O(9) 2.13(2) .
H(5) O(23) 2.68(2) .
H(5) O(24) 3.19(2) .
H(5) O(26) 3.42(3) .
H(5) C(8) 3.56(3) .
H(5) H(13) 3.39(4) .
H(5) H(25) 3.43(3) .
H(5) H(33) 3.478 57602
H(6) O(2) 2.97(2) 65501
H(6) O(23) 2.55(2) .
H(6) O(24) 3.30(3) .
H(6) O(25) 2.84(2) .
H(6) O(26) 1.97(3) .
H(6) C(5) 3.44(3) .
H(6) C(6) 2.98(3) .
H(6) C(7) 2.98(3) .
H(6) C(8) 2.94(2) .
H(6) H(21) 3.08(3) .
H(6) H(23) 3.49(2) .
H(6) H(25) 2.89(3) .
H(7) O(9) 3.151 .
H(7) O(23) 2.396 .
H(7) O(24) 1.877 .
H(7) O(25) 2.448 .
H(7) O(26) 2.958 .
H(7) C(1) 3.075 .
H(7) C(2) 2.772 .
H(7) C(3) 2.849 .
H(7) C(4) 2.910 .
H(7) C(5) 3.392 .
H(7) C(8) 3.430 .
H(7) H(11) 3.382 .
H(7) H(13) 2.887 .
H(7) H(15) 3.202 .
H(7) H(17) 2.938 .
H(7) H(19) 3.463 .
H(8) Mo(3) 3.56(2) 56501
H(8) O(6) 2.64(2) 56501
H(8) O(16) 2.96(2) 56501
H(8) O(27) 2.37(4) .
H(8) O(28) 2.35(2) .
H(8) O(29) 3.33(2) .
H(8) O(30) 3.44(5) .
H(8) C(9) 2.79(6) .
H(8) C(10) 3.11(4) .
H(8) C(11) 3.47(2) .
H(8) C(12) 3.42(3) .
H(8) C(16) 3.45(6) .
H(8) H(27) 2.714 .
H(8) H(34) 3.068 .
H(9) Mo(6) 3.17(2) 56501
H(9) O(6) 3.50(2) 56501
H(9) O(16) 2.36(2) 56501
H(9) O(17) 2.49(2) 56501
H(9) O(17) 2.931(19) 56602
H(9) O(28) 2.89(2) .
H(9) O(29) 2.68(2) .
H(9) C(11) 3.47(3) .
H(9) C(12) 2.82(3) .
H(9) H(34) 2.232 .
H(10) O(17) 2.985 56602
H(10) O(18) 3.487 56602
H(10) O(27) 2.775 .
H(10) O(28) 2.817 .
H(10) O(29) 2.313 .
H(10) O(30) 2.301 .
H(10) C(9) 3.541 .
H(10) C(11) 3.534 .
H(10) C(12) 3.045 .
H(10) C(13) 3.094 .
H(10) C(14) 2.965 .
H(10) C(15) 2.963 .
H(10) C(16) 3.284 .
H(10) H(34) 2.929 .
H(10) H(38) 3.149 .
H(10) H(40) 2.991 .
H(10) H(42) 3.408 .
H(11) O(5) 3.42(3) 66502
H(11) O(6) 3.31(3) 66502
H(11) O(7) 2.69(3) 66502
H(11) H(7) 3.382 .
H(11) H(26) 2.94(4) 76502
H(12) O(5) 2.97(3) 66502
H(12) O(7) 3.53(3) 66502
H(12) C(7) 3.47(4) 76502
H(12) C(8) 3.49(4) 76502
H(12) C(9) 3.14(6) 64501
H(12) C(10) 3.40(5) 64501
H(12) H(23) 3.42(4) 76502
H(12) H(24) 3.03(3) 76502
H(12) H(26) 2.79(5) 76502
H(12) H(27) 2.601 64501
H(12) H(28) 2.979 64501
H(12) H(30) 2.794 64501
H(13) O(9) 3.28(3) .
H(13) O(24) 3.22(5) 66502
H(13) N(1) 3.56(3) .
H(13) C(3) 3.32(7) 66502
H(13) C(9) 3.43(5) 64501
H(13) C(10) 3.14(5) 64501
H(13) H(5) 3.39(4) .
H(13) H(7) 2.887 .
H(13) H(14) 3.37(6) 66502
H(13) H(16) 2.68(7) 66502
H(13) H(27) 3.575 64501
H(13) H(28) 2.896 64501
H(13) H(29) 3.020 64501
H(13) H(30) 2.658 64501
H(14) Mo(2) 3.58(3) 66502
H(14) O(5) 2.96(2) 66502
H(14) O(7) 3.53(3) 66502
H(14) O(8) 3.00(4) 66502
H(14) O(24) 3.13(5) 66502
H(14) H(1) 3.16(4) 66502
H(14) H(13) 3.37(6) 66502
H(14) H(16) 3.49(5) 66502
H(14) H(28) 3.373 64501
H(15) O(7) 2.84(3) 66502
H(15) O(8) 3.32(5) 66502
H(15) O(11) 3.38(4) 66502
H(15) O(12) 2.83(4) 66502
H(15) H(7) 3.202 .
H(16) O(8) 3.05(3) 66502
H(16) O(9) 3.47(5) 66502
H(16) O(11) 2.81(3) 66502
H(16) O(12) 3.56(5) 66502
H(16) C(2) 3.40(6) 66502
H(16) H(13) 2.68(7) 66502
H(16) H(14) 3.49(5) 66502
H(16) H(29) 3.210 57502
H(17) C(16) 3.47(5) 57502
H(17) C(18) 3.12(2) .
H(17) H(1) 2.67(2) .
H(17) H(7) 2.938 .
H(17) H(21) 3.36(5) 67502
H(17) H(28) 2.949 57502
H(17) H(29) 3.310 57502
H(17) H(41) 2.659 57502
H(18) Mo(5) 3.454(19) 66502
H(18) O(11) 3.41(3) 66502
H(18) O(12) 3.21(2) 66502
H(18) O(13) 2.61(2) 66502
H(18) H(21) 3.16(4) 67502
H(18) H(29) 3.411 57502
H(18) H(39) 3.311 57502
H(18) H(40) 3.371 57502
H(18) H(41) 3.340 57502
H(19) Mo(3) 3.49(2) 66502
H(19) O(6) 2.72(3) 66502
H(19) O(12) 2.82(3) 66502
H(19) H(7) 3.463 .
H(20) O(12) 3.23(3) 66502
H(20) O(13) 3.44(4) 66502
H(20) C(21) 3.16(4) 67502
H(20) C(22) 3.18(4) 67502
H(20) H(3) 3.22(3) 67502
H(20) H(4) 3.21(4) 67502
H(20) H(21) 2.79(3) 67502
H(21) O(25) 2.81(3) 67502
H(21) C(4) 3.34(5) 67502
H(21) C(5) 3.17(4) 67502
H(21) H(4) 3.50(3) .
H(21) H(6) 3.08(3) .
H(21) H(17) 3.36(5) 67502
H(21) H(18) 3.16(4) 67502
H(21) H(20) 2.79(3) 67502
H(21) H(21) 3.15(5) 67502
H(21) H(39) 3.093 65501
H(21) H(41) 3.485 65501
H(22) O(6) 3.39(3) 66502
H(22) C(16) 3.58(7) 65501
H(22) H(39) 3.313 65501
H(22) H(41) 3.114 65501
H(22) H(42) 3.357 65501
H(23) O(6) 2.44(2) 66502
H(23) H(6) 3.49(2) .
H(23) H(12) 3.42(4) 76502
H(23) H(26) 3.38(4) 76502
H(23) H(27) 3.155 67502
H(24) O(5) 2.74(4) 65501
H(24) O(6) 3.48(3) 66502
H(24) H(12) 3.03(3) 76502
H(24) H(27) 2.891 67502
H(24) H(39) 3.550 65501
H(24) H(42) 3.379 65501
H(25) Mo(1) 3.22(3) 65501
H(25) Mo(2) 3.52(4) 65501
H(25) O(2) 2.84(2) 65501
H(25) O(3) 2.55(4) 65501
H(25) O(4) 2.95(3) 65501
H(25) O(5) 3.39(4) 65501
H(25) O(7) 3.17(3) 65501
H(25) N(1) 3.50(3) .
H(25) H(5) 3.43(3) .
H(25) H(6) 2.89(3) .
H(26) O(6) 3.52(3) 65501
H(26) O(7) 3.30(4) 65501
H(26) C(1) 3.27(4) 76502
H(26) C(8) 3.29(3) 76502
H(26) H(11) 2.94(4) 76502
H(26) H(12) 2.79(5) 76502
H(26) H(23) 3.38(4) 76502
H(26) H(26) 2.41(3) 76502
H(27) O(6) 2.627 56501
H(27) C(1) 3.422 46501
H(27) C(7) 3.466 67502
H(27) H(8) 2.714 .
H(27) H(12) 2.601 46501
H(27) H(13) 3.575 46501
H(27) H(23) 3.155 67502
H(27) H(24) 2.891 67502
H(28) O(5) 3.468 57502
H(28) C(1) 3.582 46501
H(28) C(2) 3.413 46501
H(28) H(12) 2.979 46501
H(28) H(13) 2.896 46501
H(28) H(14) 3.373 46501
H(28) H(17) 2.949 57502
H(29) O(9) 3.317 46501
H(29) O(11) 3.265 46501
H(29) H(13) 3.020 46501
H(29) H(16) 3.210 57502
H(29) H(17) 3.310 57502
H(29) H(18) 3.411 57502
H(30) O(4) 3.442 56501
H(30) O(6) 3.402 56501
H(30) O(9) 3.152 46501
H(30) O(23) 2.948 46501
H(30) C(1) 3.132 46501
H(30) C(2) 3.335 46501
H(30) H(12) 2.794 46501
H(30) H(13) 2.658 46501
H(31) O(1) 3.094 56501
H(31) O(1) 3.310 47602
H(31) O(4) 3.127 56501
H(31) O(9) 3.283 46501
H(32) O(1) 3.100 47602
H(32) O(9) 3.361 46501
H(32) O(11) 2.990 46501
H(32) O(13) 3.567 46501
H(32) O(14) 3.165 46501
H(33) O(2) 2.792 47602
H(33) O(10) 3.215 57602
H(33) C(22) 3.527 57602
H(33) H(4) 3.351 57602
H(33) H(5) 3.478 57602
H(34) Mo(6) 3.133 56501
H(34) O(10) 2.600 57602
H(34) O(16) 2.604 56501
H(34) O(17) 2.852 56501
H(34) N(2) 2.882 .
H(34) H(8) 3.068 .
H(34) H(9) 2.232 .
H(34) H(10) 2.929 .
H(35) O(13) 3.228 56602
H(35) O(15) 3.204 56602
H(35) H(4) 3.254 57602
H(35) H(35) 3.183 47602
H(35) H(36) 3.440 47602
H(35) H(37) 3.066 47602
H(36) O(13) 2.745 46501
H(36) O(14) 3.002 46501
H(36) H(35) 3.440 47602
H(37) O(13) 3.002 46501
H(37) O(14) 3.507 56602
H(37) H(35) 3.066 47602
H(38) Mo(6) 3.461 56602
H(38) O(3) 2.974 .
H(38) O(14) 2.847 56602
H(38) O(15) 2.609 56602
H(38) O(18) 2.713 56602
H(38) H(10) 3.149 .
H(39) O(13) 3.224 46501
H(39) O(26) 3.145 45501
H(39) C(6) 3.371 45501
H(39) H(18) 3.311 57502
H(39) H(21) 3.093 45501
H(39) H(22) 3.313 45501
H(39) H(24) 3.550 45501
H(40) O(13) 3.003 46501
H(40) H(10) 2.991 .
H(40) H(18) 3.371 57502
H(41) C(4) 3.405 57502
H(41) H(17) 2.659 57502
H(41) H(18) 3.340 57502
H(41) H(21) 3.485 45501
H(41) H(22) 3.114 45501
H(41) H(42) 3.267 57502
H(42) O(5) 3.546 .
H(42) O(27) 3.267 57502
H(42) C(16) 3.364 57502
H(42) H(2) 2.765 .
H(42) H(10) 3.408 .
H(42) H(22) 3.357 45501
H(42) H(24) 3.379 45501
H(42) H(41) 3.267 57502
H(42) H(42) 3.007 57502
